data_7003258
loop_
_publ_author_name
'Beves, Jonathon E.'
'Dunphy, Emma L.'
'Constable, Edwin C.'
'Housecroft, Catherine E.'
'Kepert, Cameron J.'
'Neuburger, Markus'
'Price, David J.'
'Schaffner, Silvia'

_publ_section_title
;
 Vectorial property dependence in
 bis{4&#x2032;-(n-pyridyl)-2,2&#x2032;:6&#x2032;,2&#x2033;-terpyridine}iron(ii)
 and ruthenium(ii) complexes with n = 2, 3 and 4
;
_journal_issue 3
_journal_name_full 'Dalton Transactions'
_journal_page_first 386
_journal_paper_doi 10.1039/b714970k
_journal_year 2008
_chemical_formula_moiety 'C40 H28 Fe N8, 2(F6 P)'
_chemical_formula_sum 'C40 H28 F12 Fe N8 P2'
_chemical_formula_weight 966.49
_space_group_IT_number 2
_symmetry_cell_setting triclinic
_symmetry_space_group_name_Hall '-P 1'
_symmetry_space_group_name_H-M 'P -1'
_atom_sites_solution_hydrogens geom
_atom_sites_solution_primary direct
_audit_creation_date 07-05-31
_audit_creation_method CRYSTALS_ver_12.84
_cell_angle_alpha 93.6804(10)
_cell_angle_beta 100.2623(10)
_cell_angle_gamma 110.4597(8)
_cell_formula_units_Z 2
_cell_length_a 9.3867(2)
_cell_length_b 10.4130(2)
_cell_length_c 21.3789(3)
_cell_measurement_reflns_used 9107
_cell_measurement_temperature 173
_cell_measurement_theta_max 28
_cell_measurement_theta_min 1
_cell_volume 1908.30(6)
_computing_cell_refinement 'DENZO/SCALEPACK (Otwinowski & Minor, 1997)'
_computing_data_collection 'COLLECT (Nonius, 1997-2001).'
_computing_data_reduction 'DENZO/SCALEPACK (Otwinowski & Minor, 1997)'
_computing_molecular_graphics 'CAMERON (Watkin et al., 1996)'
_computing_publication_material 'CRYSTALS (Betteridge et al., 2003)'
_computing_structure_refinement 'CRYSTALS (Betteridge et al., 2003)'
_computing_structure_solution 'SIR92 (Altomare et al., 1994)'
_diffrn_ambient_temperature 173
_diffrn_measured_fraction_theta_full 0.998
_diffrn_measured_fraction_theta_max 0.998
_diffrn_measurement_device_type 'Nonius KappaCCD'
_diffrn_measurement_method '\f & \w scans'
_diffrn_radiation_monochromator graphite
_diffrn_radiation_type 'Mo K\a'
_diffrn_radiation_wavelength 0.71073
_diffrn_reflns_av_R_equivalents 0.026
_diffrn_reflns_limit_h_max 12
_diffrn_reflns_limit_h_min -12
_diffrn_reflns_limit_k_max 13
_diffrn_reflns_limit_k_min -13
_diffrn_reflns_limit_l_max 28
_diffrn_reflns_limit_l_min -28
_diffrn_reflns_number 18035
_diffrn_reflns_theta_full 27.907
_diffrn_reflns_theta_max 27.907
_diffrn_reflns_theta_min 1.955
_diffrn_standards_number 0
_exptl_absorpt_coefficient_mu 0.583
_exptl_absorpt_correction_T_max 0.99
_exptl_absorpt_correction_T_min 0.94
_exptl_absorpt_correction_type multi-scan
_exptl_absorpt_process_details 'DENZO/SCALEPACK (Otwinowski & Minor, 1997)'
_exptl_crystal_colour purple
_exptl_crystal_density_diffrn 1.682
_exptl_crystal_description plate
_exptl_crystal_F_000 976
_exptl_crystal_size_max 0.29
_exptl_crystal_size_mid 0.10
_exptl_crystal_size_min 0.02
_refine_diff_density_max 0.86
_refine_diff_density_min -0.62
_refine_ls_extinction_method None
_refine_ls_goodness_of_fit_ref 1.1183
_refine_ls_hydrogen_treatment constr
_refine_ls_matrix_type full
_refine_ls_number_parameters 571
_refine_ls_number_reflns 5829
_refine_ls_number_restraints 0
_refine_ls_R_factor_all 0.0648
_refine_ls_R_factor_gt 0.0375
_refine_ls_shift/su_max 0.000421
_refine_ls_structure_factor_coef F
_refine_ls_weighting_details
;
Method, part 1, Chebychev polynomial, (Watkin, 1994, Prince, 1982)
[weight] = 1.0/[A~0~*T~0~(x)+A~1~*T~1~(x) ... +A~n-1~]*T~n-1~(x)]
where A~i~ are the Chebychev coefficients listed below and x= Fcalc/Fmax
Method = Robust Weighting (Prince, 1982)
W = [weight] * [1-(deltaF/6*sigmaF)^2^]^2^
A~i~ are:
0.417 0.235 0.196
;
_refine_ls_weighting_scheme calc
_refine_ls_wR_factor_all 0.0678
_refine_ls_wR_factor_gt 0.0434
_refine_ls_wR_factor_ref 0.0434
_reflns_limit_h_max 12
_reflns_limit_h_min -12
_reflns_limit_k_max 13
_reflns_limit_k_min -13
_reflns_limit_l_max 28
_reflns_limit_l_min 0
_reflns_number_gt 5829
_reflns_number_total 9126
_reflns_threshold_expression I>3.0\s(I)
_oxford_diffrn_Wilson_B_factor 0.00
_oxford_diffrn_Wilson_scale 0.00
_oxford_refine_ls_scale 0.2763(4)
_oxford_structure_analysis_title '5311019 jb1010_173k'
_cod_data_source_file b714970k.txt
_cod_data_source_block jb1010_173k
_cod_depositor_comments
;
The following automatic conversions were performed:
'_symmetry_cell_setting' value 'Triclinic' changed to 'triclinic'
according to '/home/saulius/struct/CIF-dictionaries/cif_core.dic'
dictionary named 'cif_core.dic' version 2.4.1 from 2010-06-29.

Automatic conversion script
Id: cif_fix_enum 1527 2010-12-29 10:47:43Z saulius 
;
_cod_original_sg_symbol_H-M 'P -1 '
_cod_original_formula_sum 'C40 H28 F12 Fe1 N8 P2'
_cod_database_code 7003258

loop_
_symmetry_equiv_pos_as_xyz
x,y,z
-x,-y,-z

loop_
_atom_site_label
_atom_site_type_symbol
_atom_site_fract_x
_atom_site_fract_y
_atom_site_fract_z
_atom_site_U_iso_or_equiv
_atom_site_occupancy
_atom_site_adp_type
_atom_site_refinement_flags_posn
_atom_site_refinement_flags_adp
_atom_site_refinement_flags_occupancy
_atom_site_disorder_assembly
_atom_site_disorder_group
_atom_site_attached_hydrogens
Fe1 Fe 0.73318(4) 0.44480(3) 0.239152(14) 0.0221 1.0000 Uani . . . . . .
N1 N 0.8861(2) 0.3552(2) 0.23357(9) 0.0236 1.0000 Uani . . . . . .
N2 N 0.6528(2) 0.3522(2) 0.15448(9) 0.0230 1.0000 Uani . . . . . .
N3 N 0.5552(2) 0.5051(2) 0.21608(9) 0.0252 1.0000 Uani . . . . . .
N4 N 0.8788(2) 0.6168(2) 0.21861(9) 0.0234 1.0000 Uani . . . . . .
N5 N 0.8105(2) 0.5453(2) 0.32194(9) 0.0232 1.0000 Uani . . . . . .
N6 N 0.6178(2) 0.3042(2) 0.28766(9) 0.0248 1.0000 Uani . . . . . .
N35 N 0.5279(3) 0.0557(2) -0.13628(10) 0.0356 1.0000 Uani . . . . . .
N39 N 0.9100(3) 0.8577(3) 0.60551(11) 0.0454 1.0000 Uani . . . . . .
C1 C 1.0099(3) 0.3654(3) 0.27864(11) 0.0287 1.0000 Uani . . . . . .
C2 C 1.1155(3) 0.3057(3) 0.26817(12) 0.0320 1.0000 Uani . . . . . .
C3 C 1.0942(3) 0.2329(3) 0.20908(13) 0.0336 1.0000 Uani . . . . . .
C4 C 0.9655(3) 0.2193(3) 0.16155(12) 0.0298 1.0000 Uani . . . . . .
C5 C 0.8640(3) 0.2814(2) 0.17475(10) 0.0237 1.0000 Uani . . . . . .
C6 C 0.7277(3) 0.2805(2) 0.12839(10) 0.0238 1.0000 Uani . . . . . .
C7 C 0.6791(3) 0.2231(2) 0.06422(10) 0.0249 1.0000 Uani . . . . . .
C8 C 0.5497(3) 0.2377(2) 0.02593(10) 0.0242 1.0000 Uani . . . . . .
C9 C 0.4740(3) 0.3113(3) 0.05471(11) 0.0282 1.0000 Uani . . . . . .
C10 C 0.5285(3) 0.3682(2) 0.11870(10) 0.0253 1.0000 Uani . . . . . .
C11 C 0.4702(3) 0.4573(3) 0.15504(11) 0.0270 1.0000 Uani . . . . . .
C12 C 0.3442(3) 0.4919(3) 0.13058(11) 0.0344 1.0000 Uani . . . . . .
C13 C 0.3038(3) 0.5799(3) 0.16926(12) 0.0359 1.0000 Uani . . . . . .
C14 C 0.3890(3) 0.6281(3) 0.23098(12) 0.0337 1.0000 Uani . . . . . .
C15 C 0.5131(3) 0.5890(3) 0.25285(11) 0.0294 1.0000 Uani . . . . . .
C16 C 0.9097(3) 0.6422(3) 0.16043(11) 0.0268 1.0000 Uani . . . . . .
C17 C 1.0158(3) 0.7662(3) 0.15088(12) 0.0305 1.0000 Uani . . . . . .
C18 C 1.0938(3) 0.8692(3) 0.20273(12) 0.0321 1.0000 Uani . . . . . .
C19 C 1.0632(3) 0.8443(3) 0.26318(12) 0.0303 1.0000 Uani . . . . . .
C20 C 0.9569(3) 0.7178(2) 0.26971(11) 0.0253 1.0000 Uani . . . . . .
C21 C 0.9148(3) 0.6753(2) 0.33059(11) 0.0248 1.0000 Uani . . . . . .
C22 C 0.9695(3) 0.7548(2) 0.39053(11) 0.0267 1.0000 Uani . . . . . .
C23 C 0.9104(3) 0.6995(3) 0.44272(11) 0.0273 1.0000 Uani . . . . . .
C24 C 0.7996(3) 0.5655(3) 0.43268(11) 0.0292 1.0000 Uani . . . . . .
C25 C 0.7528(3) 0.4898(2) 0.37164(10) 0.0251 1.0000 Uani . . . . . .
C26 C 0.6418(3) 0.3475(3) 0.35149(11) 0.0264 1.0000 Uani . . . . . .
C27 C 0.5694(3) 0.2612(3) 0.39233(12) 0.0368 1.0000 Uani . . . . . .
C28 C 0.4750(3) 0.1251(3) 0.36864(13) 0.0407 1.0000 Uani . . . . . .
C29 C 0.4549(3) 0.0801(3) 0.30435(13) 0.0361 1.0000 Uani . . . . . .
C30 C 0.5249(3) 0.1722(3) 0.26500(11) 0.0291 1.0000 Uani . . . . . .
C31 C 0.4971(3) 0.1817(2) -0.04371(11) 0.0250 1.0000 Uani . . . . . .
C32 C 0.3709(3) 0.1999(3) -0.08211(12) 0.0360 1.0000 Uani . . . . . .
C33 C 0.3268(3) 0.1473(3) -0.14633(12) 0.0413 1.0000 Uani . . . . . .
C34 C 0.4081(3) 0.0769(3) -0.17099(12) 0.0354 1.0000 Uani . . . . . .
C36 C 0.5701(3) 0.1080(3) -0.07403(11) 0.0314 1.0000 Uani . . . . . .
C37 C 0.9671(3) 0.7837(3) 0.50708(11) 0.0288 1.0000 Uani . . . . . .
C38 C 0.8654(3) 0.7842(3) 0.54707(12) 0.0386 1.0000 Uani . . . . . .
C40 C 1.0609(4) 0.9329(3) 0.62565(13) 0.0408 1.0000 Uani . . . . . .
C41 C 1.1696(4) 0.9423(3) 0.58953(14) 0.0426 1.0000 Uani . . . . . .
C42 C 1.1225(3) 0.8666(3) 0.52879(13) 0.0385 1.0000 Uani . . . . . .
P1 P 0.38986(8) 0.69858(8) 0.41503(3) 0.0358 1.0000 Uani . . . . . .
P2 P 1.0000 0.5000 0.0000 0.0244 1.0000 Uani S . . . . .
P3 P 0.0000 0.0000 0.0000 0.0285 1.0000 Uani S . . . . .
F1 F 0.3370(3) 0.5581(2) 0.36899(10) 0.0711 1.0000 Uani . . . . . .
F2 F 0.4491(4) 0.8377(2) 0.46319(12) 0.0957 1.0000 Uani . . . . . .
F3 F 0.4807(3) 0.6362(3) 0.46780(10) 0.0712 1.0000 Uani . . . . . .
F4 F 0.2977(4) 0.7567(4) 0.36263(12) 0.0975 1.0000 Uani . . . . . .
F5 F 0.2428(2) 0.6388(3) 0.44653(10) 0.0641 1.0000 Uani . . . . . .
F6 F 0.5376(2) 0.7582(2) 0.38421(10) 0.0698 1.0000 Uani . . . . . .
F7 F 0.85945(16) 0.54375(16) 0.01470(7) 0.0326 1.0000 Uani . . . . . .
F8 F 0.87659(17) 0.35589(15) -0.03830(7) 0.0338 1.0000 Uani . . . . . .
F9 F 0.99440(17) 0.56753(16) -0.06512(7) 0.0326 1.0000 Uani . . . . . .
F10 F -0.1514(2) 0.0177(2) 0.01724(9) 0.0504 1.0000 Uani . . . . . .
F11 F 0.0767(2) 0.02004(19) 0.07470(8) 0.0476 1.0000 Uani . . . . . .
F12 F 0.0760(2) 0.16276(17) 0.00042(9) 0.0471 1.0000 Uani . . . . . .
H11 H 1.0223 0.4168 0.3191 0.0330 1.0000 Uiso R . . . . .
H21 H 1.2020 0.3152 0.3014 0.0394 1.0000 Uiso R . . . . .
H31 H 1.1666 0.1914 0.2007 0.0416 1.0000 Uiso R . . . . .
H41 H 0.9465 0.1690 0.1201 0.0367 1.0000 Uiso R . . . . .
H71 H 0.7328 0.1731 0.0469 0.0290 1.0000 Uiso R . . . . .
H91 H 0.3853 0.3226 0.0310 0.0333 1.0000 Uiso R . . . . .
H121 H 0.2868 0.4557 0.0876 0.0431 1.0000 Uiso R . . . . .
H131 H 0.2172 0.6056 0.1530 0.0452 1.0000 Uiso R . . . . .
H141 H 0.3620 0.6874 0.2588 0.0432 1.0000 Uiso R . . . . .
H151 H 0.5722 0.6207 0.2959 0.0366 1.0000 Uiso R . . . . .
H161 H 0.8542 0.5687 0.1253 0.0350 1.0000 Uiso R . . . . .
H171 H 1.0349 0.7790 0.1086 0.0389 1.0000 Uiso R . . . . .
H181 H 1.1677 0.9560 0.1976 0.0394 1.0000 Uiso R . . . . .
H191 H 1.1142 0.9147 0.2997 0.0366 1.0000 Uiso R . . . . .
H221 H 1.0455 0.8467 0.3964 0.0323 1.0000 Uiso R . . . . .
H241 H 0.7563 0.5258 0.4669 0.0340 1.0000 Uiso R . . . . .
H271 H 0.5864 0.2960 0.4366 0.0422 1.0000 Uiso R . . . . .
H281 H 0.4274 0.0636 0.3962 0.0456 1.0000 Uiso R . . . . .
H291 H 0.3930 -0.0134 0.2864 0.0426 1.0000 Uiso R . . . . .
H301 H 0.5096 0.1435 0.2200 0.0343 1.0000 Uiso R . . . . .
H321 H 0.3154 0.2477 -0.0638 0.0444 1.0000 Uiso R . . . . .
H331 H 0.2408 0.1590 -0.1733 0.0490 1.0000 Uiso R . . . . .
H341 H 0.3790 0.0400 -0.2152 0.0412 1.0000 Uiso R . . . . .
H361 H 0.6556 0.0924 -0.0487 0.0367 1.0000 Uiso R . . . . .
H381 H 0.7582 0.7301 0.5321 0.0452 1.0000 Uiso R . . . . .
H401 H 1.0907 0.9829 0.6677 0.0472 1.0000 Uiso R . . . . .
H411 H 1.2748 1.0000 0.6055 0.0487 1.0000 Uiso R . . . . .
H421 H 1.1953 0.8708 0.5024 0.0439 1.0000 Uiso R . . . . .

loop_
_atom_site_aniso_label
_atom_site_aniso_U_11
_atom_site_aniso_U_22
_atom_site_aniso_U_33
_atom_site_aniso_U_23
_atom_site_aniso_U_13
_atom_site_aniso_U_12
Fe1 0.02344(16) 0.02684(17) 0.01589(15) 0.00069(11) 0.00362(12) 0.00977(13)
N1 0.0249(9) 0.0252(10) 0.0199(9) 0.0027(7) 0.0048(7) 0.0080(8)
N2 0.0238(9) 0.0269(10) 0.0188(8) 0.0016(7) 0.0049(7) 0.0098(8)
N3 0.0253(9) 0.0329(10) 0.0184(9) 0.0025(7) 0.0052(7) 0.0117(8)
N4 0.0252(9) 0.0287(10) 0.0192(8) 0.0029(7) 0.0056(7) 0.0132(8)
N5 0.0229(9) 0.0263(10) 0.0192(9) 0.0011(7) 0.0036(7) 0.0084(8)
N6 0.0245(9) 0.0282(10) 0.0204(9) 0.0007(7) 0.0040(7) 0.0090(8)
N35 0.0431(13) 0.0422(12) 0.0222(10) -0.0042(9) 0.0025(9) 0.0203(11)
N39 0.0519(15) 0.0587(16) 0.0229(10) -0.0072(10) 0.0066(10) 0.0198(13)
C1 0.0286(12) 0.0319(12) 0.0235(11) 0.0021(9) 0.0032(9) 0.0100(10)
C2 0.0297(12) 0.0352(13) 0.0304(12) 0.0053(10) -0.0003(10) 0.0141(11)
C3 0.0328(13) 0.0367(14) 0.0362(13) 0.0055(11) 0.0056(10) 0.0193(11)
C4 0.0333(13) 0.0299(12) 0.0268(11) 0.0015(9) 0.0057(10) 0.0131(10)
C5 0.0252(11) 0.0237(11) 0.0214(10) 0.0028(8) 0.0064(8) 0.0073(9)
C6 0.0255(11) 0.0243(11) 0.0207(10) 0.0027(8) 0.0069(8) 0.0073(9)
C7 0.0272(11) 0.0253(11) 0.0213(10) -0.0008(8) 0.0060(9) 0.0091(9)
C8 0.0255(11) 0.0257(11) 0.0193(10) 0.0007(8) 0.0061(8) 0.0066(9)
C9 0.0244(11) 0.0396(14) 0.0197(10) 0.0003(9) 0.0013(9) 0.0131(10)
C10 0.0240(11) 0.0329(12) 0.0187(10) -0.0001(9) 0.0034(8) 0.0114(9)
C11 0.0266(11) 0.0326(12) 0.0209(10) 0.0001(9) 0.0041(9) 0.0107(10)
C12 0.0332(13) 0.0515(16) 0.0210(11) -0.0027(10) 0.0004(10) 0.0226(12)
C13 0.0343(13) 0.0503(16) 0.0290(12) 0.0029(11) 0.0038(10) 0.0247(12)
C14 0.0382(14) 0.0438(15) 0.0258(11) -0.0007(10) 0.0089(10) 0.0231(12)
C15 0.0332(13) 0.0381(13) 0.0201(10) 0.0005(9) 0.0068(9) 0.0170(11)
C16 0.0327(12) 0.0324(12) 0.0208(10) 0.0037(9) 0.0068(9) 0.0182(10)
C17 0.0365(13) 0.0360(13) 0.0263(11) 0.0102(10) 0.0131(10) 0.0184(11)
C18 0.0346(13) 0.0322(13) 0.0299(12) 0.0070(10) 0.0086(10) 0.0115(11)
C19 0.0311(12) 0.0319(13) 0.0264(11) 0.0037(10) 0.0051(10) 0.0102(10)
C20 0.0269(11) 0.0304(12) 0.0205(10) 0.0039(9) 0.0054(9) 0.0127(10)
C21 0.0258(11) 0.0285(12) 0.0212(10) 0.0027(9) 0.0056(9) 0.0112(9)
C22 0.0282(11) 0.0268(12) 0.0227(11) 0.0001(9) 0.0034(9) 0.0087(9)
C23 0.0286(12) 0.0308(12) 0.0212(11) -0.0008(9) 0.0023(9) 0.0116(10)
C24 0.0346(13) 0.0334(13) 0.0195(10) 0.0030(9) 0.0075(9) 0.0115(11)
C25 0.0277(11) 0.0285(12) 0.0183(10) 0.0030(8) 0.0042(8) 0.0098(9)
C26 0.0275(11) 0.0311(12) 0.0189(10) 0.0008(9) 0.0056(9) 0.0090(10)
C27 0.0400(15) 0.0391(14) 0.0246(11) 0.0026(10) 0.0094(11) 0.0054(12)
C28 0.0427(15) 0.0383(15) 0.0331(13) 0.0057(11) 0.0115(12) 0.0033(12)
C29 0.0334(13) 0.0323(13) 0.0349(13) 0.0009(10) 0.0075(11) 0.0033(11)
C30 0.0282(12) 0.0301(12) 0.0249(11) -0.0022(9) 0.0037(9) 0.0077(10)
C31 0.0250(11) 0.0258(11) 0.0205(10) 0.0007(8) 0.0049(8) 0.0053(9)
C32 0.0361(14) 0.0521(16) 0.0231(11) -0.0042(11) 0.0041(10) 0.0232(13)
C33 0.0404(15) 0.0618(19) 0.0247(12) -0.0019(12) -0.0006(11) 0.0275(14)
C34 0.0417(15) 0.0417(15) 0.0209(11) -0.0025(10) 0.0045(10) 0.0152(12)
C36 0.0333(13) 0.0368(13) 0.0226(11) -0.0011(10) 0.0018(9) 0.0141(11)
C37 0.0344(13) 0.0298(12) 0.0213(11) 0.0009(9) 0.0037(9) 0.0125(10)
C38 0.0360(14) 0.0485(16) 0.0236(12) -0.0044(11) 0.0048(10) 0.0086(12)
C40 0.0545(17) 0.0402(15) 0.0251(12) -0.0091(11) -0.0009(12) 0.0214(13)
C41 0.0414(15) 0.0403(15) 0.0356(14) -0.0100(12) -0.0013(12) 0.0097(13)
C42 0.0367(14) 0.0420(15) 0.0316(13) -0.0043(11) 0.0069(11) 0.0100(12)
P1 0.0377(4) 0.0434(4) 0.0271(3) 0.0021(3) 0.0113(3) 0.0142(3)
P2 0.0232(4) 0.0299(4) 0.0191(4) 0.0030(3) 0.0042(3) 0.0089(3)
P3 0.0373(5) 0.0316(5) 0.0250(4) 0.0069(3) 0.0110(4) 0.0202(4)
F1 0.0921(16) 0.0506(12) 0.0485(11) -0.0112(9) 0.0223(11) -0.0012(11)
F2 0.161(3) 0.0561(13) 0.0687(15) -0.0071(11) 0.0645(17) 0.0221(15)
F3 0.0674(14) 0.1156(19) 0.0436(11) 0.0109(11) 0.0043(10) 0.0532(14)
F4 0.111(2) 0.170(3) 0.0682(15) 0.0692(17) 0.0433(15) 0.100(2)
F5 0.0518(11) 0.0975(17) 0.0538(11) 0.0278(11) 0.0295(9) 0.0289(11)
F6 0.0578(12) 0.0693(13) 0.0591(12) -0.0171(10) 0.0334(10) -0.0104(10)
F7 0.0296(7) 0.0446(9) 0.0280(7) 0.0048(6) 0.0077(6) 0.0182(7)
F8 0.0322(8) 0.0333(8) 0.0287(7) -0.0012(6) 0.0035(6) 0.0056(6)
F9 0.0322(7) 0.0424(8) 0.0244(7) 0.0107(6) 0.0068(6) 0.0136(7)
F10 0.0438(10) 0.0609(11) 0.0562(11) -0.0003(9) 0.0188(8) 0.0285(9)
F11 0.0673(12) 0.0526(10) 0.0288(8) 0.0065(7) 0.0041(8) 0.0319(9)
F12 0.0600(11) 0.0313(9) 0.0513(10) 0.0101(7) 0.0113(8) 0.0180(8)

loop_
_atom_type_symbol
_atom_type_scat_dispersion_real
_atom_type_scat_dispersion_imag
_atom_type_scat_Cromer_Mann_a1
_atom_type_scat_Cromer_Mann_b1
_atom_type_scat_Cromer_Mann_a2
_atom_type_scat_Cromer_Mann_b2
_atom_type_scat_Cromer_Mann_a3
_atom_type_scat_Cromer_Mann_b3
_atom_type_scat_Cromer_Mann_a4
_atom_type_scat_Cromer_Mann_b4
_atom_type_scat_Cromer_Mann_c
_atom_type_scat_source
C 0.0033 0.0016 2.3100 20.8439 1.0200 10.2075 1.5886 0.5687 0.8650 51.6512 0.2156 'International Tables Vol C 4.2.6.8 and 6.1.1.4'
H 0.0000 0.0000 0.4930 10.5109 0.3229 26.1257 0.1402 3.1424 0.0408 57.7998 0.0030 'International Tables Vol C 4.2.6.8 and 6.1.1.4'
Fe 0.3463 0.8444 11.7695 4.7611 7.3573 0.3072 3.5222 15.3535 2.3045 76.8805 1.0369 'International Tables Vol C 4.2.6.8 and 6.1.1.4'
N 0.0061 0.0033 12.2126 0.0057 3.1322 9.8933 2.0125 28.9975 1.1663 0.5826 -11.5290 'International Tables Vol C 4.2.6.8 and 6.1.1.4'
P 0.1023 0.0942 6.4345 1.9067 4.1791 27.1570 1.7800 0.5260 1.4908 68.1645 1.1149 'International Tables Vol C 4.2.6.8 and 6.1.1.4'
F 0.0171 0.0103 3.5392 10.2825 2.6412 4.2944 1.5170 0.2615 1.0243 26.1476 0.2776 'International Tables Vol C 4.2.6.8 and 6.1.1.4'

loop_
_geom_angle_atom_site_label_1
_geom_angle_site_symmetry_1
_geom_angle_atom_site_label_2
_geom_angle_site_symmetry_2
_geom_angle_atom_site_label_3
_geom_angle_site_symmetry_3
_geom_angle
_geom_angle_publ_flag
N1 . Fe1 . N2 . 80.74(8) yes
N1 . Fe1 . N3 . 161.65(8) yes
N2 . Fe1 . N3 . 80.93(8) yes
N1 . Fe1 . N4 . 89.71(8) yes
N2 . Fe1 . N4 . 97.24(8) yes
N3 . Fe1 . N4 . 91.97(8) yes
N1 . Fe1 . N5 . 101.73(8) yes
N2 . Fe1 . N5 . 176.84(9) yes
N3 . Fe1 . N5 . 96.57(8) yes
N4 . Fe1 . N5 . 80.87(8) yes
N1 . Fe1 . N6 . 92.47(8) yes
N2 . Fe1 . N6 . 101.10(8) yes
N3 . Fe1 . N6 . 91.66(8) yes
N4 . Fe1 . N6 . 161.64(8) yes
N5 . Fe1 . N6 . 80.84(8) yes
Fe1 . N1 . C1 . 127.54(16) yes
Fe1 . N1 . C5 . 114.39(15) yes
C1 . N1 . C5 . 118.0(2) yes
Fe1 . N2 . C6 . 119.99(15) yes
Fe1 . N2 . C10 . 119.48(15) yes
C6 . N2 . C10 . 120.29(19) yes
Fe1 . N3 . C11 . 114.74(15) yes
Fe1 . N3 . C15 . 127.42(16) yes
C11 . N3 . C15 . 117.8(2) yes
Fe1 . N4 . C16 . 126.68(16) yes
Fe1 . N4 . C20 . 115.09(15) yes
C16 . N4 . C20 . 118.2(2) yes
Fe1 . N5 . C21 . 119.84(15) yes
Fe1 . N5 . C25 . 119.65(16) yes
C21 . N5 . C25 . 120.35(19) yes
Fe1 . N6 . C26 . 114.59(16) yes
Fe1 . N6 . C30 . 127.19(16) yes
C26 . N6 . C30 . 118.2(2) yes
C34 . N35 . C36 . 116.9(2) yes
C38 . N39 . C40 . 116.9(2) yes
N1 . C1 . C2 . 122.8(2) yes
N1 . C1 . H11 . 116.3 no
C2 . C1 . H11 . 120.9 no
C1 . C2 . C3 . 119.2(2) yes
C1 . C2 . H21 . 120.3 no
C3 . C2 . H21 . 120.4 no
C2 . C3 . C4 . 119.2(2) yes
C2 . C3 . H31 . 120.6 no
C4 . C3 . H31 . 120.3 no
C3 . C4 . C5 . 119.0(2) yes
C3 . C4 . H41 . 121.5 no
C5 . C4 . H41 . 119.5 no
C4 . C5 . N1 . 121.8(2) yes
C4 . C5 . C6 . 124.8(2) yes
N1 . C5 . C6 . 113.38(19) yes
C5 . C6 . N2 . 111.40(19) yes
C5 . C6 . C7 . 127.7(2) yes
N2 . C6 . C7 . 120.8(2) yes
C6 . C7 . C8 . 120.1(2) yes
C6 . C7 . H71 . 119.5 no
C8 . C7 . H71 . 120.4 no
C7 . C8 . C9 . 117.5(2) yes
C7 . C8 . C31 . 121.7(2) yes
C9 . C8 . C31 . 120.7(2) yes
C8 . C9 . C10 . 120.1(2) yes
C8 . C9 . H91 . 120.6 no
C10 . C9 . H91 . 119.3 no
C9 . C10 . N2 . 121.2(2) yes
C9 . C10 . C11 . 127.0(2) yes
N2 . C10 . C11 . 111.69(19) yes
C10 . C11 . N3 . 113.1(2) yes
C10 . C11 . C12 . 124.5(2) yes
N3 . C11 . C12 . 122.3(2) yes
C11 . C12 . C13 . 118.8(2) yes
C11 . C12 . H121 . 119.9 no
C13 . C12 . H121 . 121.2 no
C12 . C13 . C14 . 119.0(2) yes
C12 . C13 . H131 . 120.0 no
C14 . C13 . H131 . 120.9 no
C13 . C14 . C15 . 119.4(2) yes
C13 . C14 . H141 . 120.4 no
C15 . C14 . H141 . 120.1 no
C14 . C15 . N3 . 122.5(2) yes
C14 . C15 . H151 . 120.2 no
N3 . C15 . H151 . 117.3 no
N4 . C16 . C17 . 122.4(2) yes
N4 . C16 . H161 . 116.6 no
C17 . C16 . H161 . 121.0 no
C16 . C17 . C18 . 119.2(2) yes
C16 . C17 . H171 . 119.4 no
C18 . C17 . H171 . 121.4 no
C17 . C18 . C19 . 119.0(2) yes
C17 . C18 . H181 . 121.1 no
C19 . C18 . H181 . 119.9 no
C18 . C19 . C20 . 119.1(2) yes
C18 . C19 . H191 . 120.5 no
C20 . C19 . H191 . 120.4 no
C19 . C20 . N4 . 122.1(2) yes
C19 . C20 . C21 . 125.3(2) yes
N4 . C20 . C21 . 112.6(2) yes
C20 . C21 . N5 . 111.55(19) yes
C20 . C21 . C22 . 126.9(2) yes
N5 . C21 . C22 . 121.5(2) yes
C21 . C22 . C23 . 119.1(2) yes
C21 . C22 . H221 . 120.9 no
C23 . C22 . H221 . 120.0 no
C22 . C23 . C24 . 118.7(2) yes
C22 . C23 . C37 . 119.7(2) yes
C24 . C23 . C37 . 121.6(2) yes
C23 . C24 . C25 . 119.3(2) yes
C23 . C24 . H241 . 120.6 no
C25 . C24 . H241 . 120.1 no
C24 . C25 . N5 . 121.0(2) yes
C24 . C25 . C26 . 127.9(2) yes
N5 . C25 . C26 . 111.14(19) yes
C25 . C26 . N6 . 113.6(2) yes
C25 . C26 . C27 . 124.6(2) yes
N6 . C26 . C27 . 121.8(2) yes
C26 . C27 . C28 . 119.5(2) yes
C26 . C27 . H271 . 119.6 no
C28 . C27 . H271 . 120.9 no
C27 . C28 . C29 . 118.5(3) yes
C27 . C28 . H281 . 120.7 no
C29 . C28 . H281 . 120.7 no
C28 . C29 . C30 . 119.6(2) yes
C28 . C29 . H291 . 121.1 no
C30 . C29 . H291 . 119.3 no
C29 . C30 . N6 . 122.2(2) yes
C29 . C30 . H301 . 120.7 no
N6 . C30 . H301 . 117.0 no
C8 . C31 . C32 . 121.6(2) yes
C8 . C31 . C36 . 122.2(2) yes
C32 . C31 . C36 . 116.2(2) yes
C31 . C32 . C33 . 119.8(2) yes
C31 . C32 . H321 . 119.8 no
C33 . C32 . H321 . 120.4 no
C32 . C33 . C34 . 118.9(2) yes
C32 . C33 . H331 . 120.8 no
C34 . C33 . H331 . 120.3 no
C33 . C34 . N35 . 123.6(2) yes
C33 . C34 . H341 . 119.8 no
N35 . C34 . H341 . 116.6 no
C31 . C36 . N35 . 124.6(2) yes
C31 . C36 . H361 . 118.0 no
N35 . C36 . H361 . 117.3 no
C23 . C37 . C38 . 121.2(2) yes
C23 . C37 . C42 . 121.1(2) yes
C38 . C37 . C42 . 117.8(2) yes
C37 . C38 . N39 . 123.7(3) yes
C37 . C38 . H381 . 118.5 no
N39 . C38 . H381 . 117.8 no
N39 . C40 . C41 . 123.9(2) yes
N39 . C40 . H401 . 115.7 no
C41 . C40 . H401 . 120.4 no
C40 . C41 . C42 . 118.9(3) yes
C40 . C41 . H411 . 120.6 no
C42 . C41 . H411 . 120.6 no
C41 . C42 . C37 . 118.8(3) yes
C41 . C42 . H421 . 120.9 no
C37 . C42 . H421 . 120.3 no
F1 . P1 . F2 . 177.31(17) yes
F1 . P1 . F3 . 88.77(13) yes
F2 . P1 . F3 . 88.66(15) yes
F1 . P1 . F4 . 90.21(16) yes
F2 . P1 . F4 . 92.37(18) yes
F3 . P1 . F4 . 178.76(17) yes
F1 . P1 . F5 . 90.90(13) yes
F2 . P1 . F5 . 89.80(14) yes
F3 . P1 . F5 . 87.58(12) yes
F4 . P1 . F5 . 91.75(13) yes
F1 . P1 . F6 . 89.29(11) yes
F2 . P1 . F6 . 89.99(13) yes
F3 . P1 . F6 . 91.92(14) yes
F4 . P1 . F6 . 88.76(14) yes
F5 . P1 . F6 . 179.46(13) yes
F7 2_765 P2 . F9 2_765 90.29(7) yes
F7 2_765 P2 . F8 2_765 89.86(8) yes
F9 2_765 P2 . F8 2_765 89.76(8) yes
F7 2_765 P2 . F7 . 179.993 yes
F9 2_765 P2 . F7 . 89.71(7) yes
F8 2_765 P2 . F7 . 90.14(8) yes
F7 2_765 P2 . F8 . 90.14(8) yes
F9 2_765 P2 . F8 . 90.24(8) yes
F8 2_765 P2 . F8 . 179.993 yes
F7 . P2 . F8 . 89.86(8) yes
F7 2_765 P2 . F9 . 89.71(7) yes
F9 2_765 P2 . F9 . 179.993 yes
F8 2_765 P2 . F9 . 90.24(8) yes
F7 . P2 . F9 . 90.29(7) yes
F8 . P2 . F9 . 89.76(8) yes
F11 2_555 P3 . F10 2_555 90.14(10) yes
F11 2_555 P3 . F12 2_555 89.43(9) yes
F10 2_555 P3 . F12 2_555 89.72(10) yes
F11 2_555 P3 . F10 . 89.86(10) yes
F10 2_555 P3 . F10 . 179.993 yes
F12 2_555 P3 . F10 . 90.28(10) yes
F11 2_555 P3 . F11 . 179.993 yes
F10 2_555 P3 . F11 . 89.86(10) yes
F12 2_555 P3 . F11 . 90.57(9) yes
F10 . P3 . F11 . 90.14(10) yes
F11 2_555 P3 . F12 . 90.57(9) yes
F10 2_555 P3 . F12 . 90.28(10) yes
F12 2_555 P3 . F12 . 179.993 yes
F10 . P3 . F12 . 89.72(10) yes
F11 . P3 . F12 . 89.43(9) yes

loop_
_geom_bond_atom_site_label_1
_geom_bond_site_symmetry_1
_geom_bond_atom_site_label_2
_geom_bond_site_symmetry_2
_geom_bond_distance
_geom_bond_publ_flag
Fe1 . N1 . 1.9817(19) yes
Fe1 . N2 . 1.8859(18) yes
Fe1 . N3 . 1.977(2) yes
Fe1 . N4 . 1.968(2) yes
Fe1 . N5 . 1.8784(18) yes
Fe1 . N6 . 1.969(2) yes
N1 . C1 . 1.339(3) yes
N1 . C5 . 1.374(3) yes
N2 . C6 . 1.347(3) yes
N2 . C10 . 1.345(3) yes
N3 . C11 . 1.362(3) yes
N3 . C15 . 1.342(3) yes
N4 . C16 . 1.349(3) yes
N4 . C20 . 1.366(3) yes
N5 . C21 . 1.342(3) yes
N5 . C25 . 1.350(3) yes
N6 . C26 . 1.363(3) yes
N6 . C30 . 1.346(3) yes
N35 . C34 . 1.327(4) yes
N35 . C36 . 1.339(3) yes
N39 . C38 . 1.338(3) yes
N39 . C40 . 1.330(4) yes
C1 . C2 . 1.382(3) yes
C1 . H11 . 0.954 no
C2 . C3 . 1.376(4) yes
C2 . H21 . 0.950 no
C3 . C4 . 1.392(4) yes
C3 . H31 . 0.958 no
C4 . C5 . 1.381(3) yes
C4 . H41 . 0.954 no
C5 . C6 . 1.469(3) yes
C6 . C7 . 1.389(3) yes
C7 . C8 . 1.400(3) yes
C7 . H71 . 0.943 no
C8 . C9 . 1.394(3) yes
C8 . C31 . 1.492(3) yes
C9 . C10 . 1.385(3) yes
C9 . H91 . 0.943 no
C10 . C11 . 1.476(3) yes
C11 . C12 . 1.380(3) yes
C12 . C13 . 1.387(4) yes
C12 . H121 . 0.956 no
C13 . C14 . 1.375(4) yes
C13 . H131 . 0.957 no
C14 . C15 . 1.380(4) yes
C14 . H141 . 0.956 no
C15 . H151 . 0.957 no
C16 . C17 . 1.381(4) yes
C16 . H161 . 0.964 no
C17 . C18 . 1.387(4) yes
C17 . H171 . 0.961 no
C18 . C19 . 1.394(3) yes
C18 . H181 . 0.955 no
C19 . C20 . 1.380(3) yes
C19 . H191 . 0.962 no
C20 . C21 . 1.477(3) yes
C21 . C22 . 1.387(3) yes
C22 . C23 . 1.401(3) yes
C22 . H221 . 0.957 no
C23 . C24 . 1.394(3) yes
C23 . C37 . 1.485(3) yes
C24 . C25 . 1.392(3) yes
C24 . H241 . 0.947 no
C25 . C26 . 1.464(3) yes
C26 . C27 . 1.385(3) yes
C27 . C28 . 1.386(4) yes
C27 . H271 . 0.957 no
C28 . C29 . 1.381(4) yes
C28 . H281 . 0.948 no
C29 . C30 . 1.385(4) yes
C29 . H291 . 0.954 no
C30 . H301 . 0.958 no
C31 . C32 . 1.393(3) yes
C31 . C36 . 1.394(3) yes
C32 . C33 . 1.378(3) yes
C32 . H321 . 0.950 no
C33 . C34 . 1.372(4) yes
C33 . H331 . 0.955 no
C34 . H341 . 0.951 no
C36 . H361 . 0.954 no
C37 . C38 . 1.391(4) yes
C37 . C42 . 1.383(4) yes
C38 . H381 . 0.948 no
C40 . C41 . 1.367(4) yes
C40 . H401 . 0.953 no
C41 . C42 . 1.387(4) yes
C41 . H411 . 0.944 no
C42 . H421 . 0.952 no
P1 . F1 . 1.578(2) yes
P1 . F2 . 1.584(2) yes
P1 . F3 . 1.600(2) yes
P1 . F4 . 1.574(2) yes
P1 . F5 . 1.5911(19) yes
P1 . F6 . 1.5872(19) yes
P2 . F7 2_765 1.6114(14) yes
P2 . F9 2_765 1.6002(13) yes
P2 . F8 2_765 1.5979(14) yes
P2 . F7 . 1.6114(14) yes
P2 . F8 . 1.5979(14) yes
P2 . F9 . 1.6002(13) yes
P3 . F11 2_555 1.5984(16) yes
P3 . F10 2_555 1.5967(16) yes
P3 . F12 2_555 1.5912(16) yes
P3 . F10 . 1.5967(16) yes
P3 . F11 . 1.5984(16) yes
P3 . F12 . 1.5912(16) yes
